data_1514832
loop_
_publ_author_name
'Zadrozny, Joseph M.'
'Atanasov, Mihail'
'Bryan, Aimee M.'
'Lin, Chun-Yi'
'Rekken, Brian D.'
'Power, Philip P.'
'Neese, Frank'
'Long, Jeffrey R.'

_publ_section_title
;
 Slow magnetization dynamics in a series of two-coordinate iron(ii)
 complexes
;
_journal_issue 1
_journal_name_full 'Chemical Science'
_journal_page_first 125
_journal_paper_doi 10.1039/c2sc20801f
_journal_volume 4
_journal_year 2013
_chemical_formula_moiety 'C30 H52 Fe N2 Si2'
_chemical_formula_sum 'C30 H52 Fe N2 Si2'
_chemical_formula_weight 552.77
_chemical_melting_point 210.0(10)
_chemical_name_common '[Fe(N(H)(SiMe3)(Dipp))2]'
_space_group_IT_number 2
_symmetry_cell_setting triclinic
_symmetry_space_group_name_Hall '-P 1'
_symmetry_space_group_name_H-M 'P -1'
_atom_sites_solution_hydrogens geom
_atom_sites_solution_primary direct
_atom_sites_solution_secondary difmap
_audit_creation_method SHELXL-97
_cell_angle_alpha 102.4670(10)
_cell_angle_beta 92.5030(10)
_cell_angle_gamma 113.9320(10)
_cell_formula_units_Z 1
_cell_length_a 8.8101(5)
_cell_length_b 9.1759(5)
_cell_length_c 11.1624(6)
_cell_measurement_temperature 95(1)
_cell_measurement_theta_max 27.41
_cell_measurement_theta_min 2.71
_cell_volume 796.59(8)
_computing_cell_refinement 'Bruker SAINT'
_computing_data_collection 'Bruker SMART'
_computing_data_reduction 'Bruker SAINT'
_computing_molecular_graphics 'Bruker SHELXTL'
_computing_publication_material 'Bruker SHELXTL'
_computing_structure_refinement 'SHELXL-97 (Sheldrick, 2008)'
_computing_structure_solution 'SHELXS-97 (Sheldrick, 2008)'
_diffrn_ambient_temperature 95(1)
_diffrn_measured_fraction_theta_full 0.996
_diffrn_measured_fraction_theta_max 0.996
_diffrn_radiation_monochromator graphite
_diffrn_radiation_source 'fine-focus sealed tube'
_diffrn_radiation_type MoK\a
_diffrn_radiation_wavelength 0.71073
_diffrn_reflns_av_R_equivalents 0.0140
_diffrn_reflns_av_sigmaI/netI 0.0167
_diffrn_reflns_limit_h_max 11
_diffrn_reflns_limit_h_min -10
_diffrn_reflns_limit_k_max 11
_diffrn_reflns_limit_k_min -11
_diffrn_reflns_limit_l_max 14
_diffrn_reflns_limit_l_min -14
_diffrn_reflns_number 8827
_diffrn_reflns_theta_full 27.51
_diffrn_reflns_theta_max 27.51
_diffrn_reflns_theta_min 1.89
_exptl_absorpt_coefficient_mu 0.568
_exptl_absorpt_correction_T_max 0.816
_exptl_absorpt_correction_T_min 0.811
_exptl_absorpt_correction_type multi-scan
_exptl_absorpt_process_details SADABS
_exptl_crystal_colour brown
_exptl_crystal_density_diffrn 1.152
_exptl_crystal_density_method 'not measured'
_exptl_crystal_description block
_exptl_crystal_F_000 300
_exptl_crystal_size_max 0.368
_exptl_crystal_size_mid 0.367
_exptl_crystal_size_min 0.358
_refine_diff_density_max 0.484
_refine_diff_density_min -0.535
_refine_diff_density_rms 0.065
_refine_ls_extinction_method none
_refine_ls_goodness_of_fit_ref 1.002
_refine_ls_hydrogen_treatment constr
_refine_ls_matrix_type full
_refine_ls_number_parameters 167
_refine_ls_number_reflns 3654
_refine_ls_number_restraints 0
_refine_ls_restrained_S_all 1.002
_refine_ls_R_factor_all 0.0376
_refine_ls_R_factor_gt 0.0345
_refine_ls_shift/su_max 0.000
_refine_ls_shift/su_mean 0.000
_refine_ls_structure_factor_coef Fsqd
_refine_ls_weighting_details 'calc w=1/[\s^2^(Fo^2^)+(0.0600P)^2^+0.6828P] where P=(Fo^2^+2Fc^2^)/3'
_refine_ls_weighting_scheme calc
_refine_ls_wR_factor_gt 0.1035
_refine_ls_wR_factor_ref 0.1065
_reflns_number_gt 3338
_reflns_number_total 3654
_reflns_threshold_expression >2sigma(I)
_cod_data_source_file c2sc20801f.txt
_cod_data_source_block cyl002
_cod_depositor_comments
;
The following automatic conversions were performed:

'_chemical_melting_point' value '209-211' was changed to '210.0(10)'
- the average value was taken and precision was estimated.

Automatic conversion script
Id: cif_fix_values 2281 2013-09-26 08:29:07Z andrius 
;
_cod_original_sg_symbol_H-M P-1
_cod_database_code 1514832

loop_
_symmetry_equiv_pos_as_xyz
'x, y, z'
'-x, -y, -z'

loop_
_atom_site_label
_atom_site_type_symbol
_atom_site_fract_x
_atom_site_fract_y
_atom_site_fract_z
_atom_site_U_iso_or_equiv
_atom_site_adp_type
_atom_site_occupancy
_atom_site_symmetry_multiplicity
_atom_site_calc_flag
_atom_site_refinement_flags
Fe1 Fe 0.5000 0.0000 0.0000 0.02276(11) Uani 1 2 d S
Si1 Si 0.28282(5) 0.09599(5) 0.19526(4) 0.01756(12) Uani 1 1 d .
N1 N 0.45463(16) 0.05901(16) 0.15923(12) 0.0177(3) Uani 1 1 d .
C1 C 0.58837(19) 0.07694(18) 0.24672(14) 0.0167(3) Uani 1 1 d .
C2 C 0.57958(19) -0.05761(19) 0.29366(15) 0.0188(3) Uani 1 1 d .
C3 C 0.7165(2) -0.0394(2) 0.37267(16) 0.0230(3) Uani 1 1 d .
H3 H 0.7114 -0.1279 0.4029 0.028 Uiso 1 1 calc R
C4 C 0.8602(2) 0.1081(2) 0.40720(16) 0.0235(3) Uani 1 1 d .
H4 H 0.9501 0.1184 0.4605 0.028 Uiso 1 1 calc R
C5 C 0.8687(2) 0.2400(2) 0.36163(15) 0.0213(3) Uani 1 1 d .
H5 H 0.9655 0.3384 0.3844 0.026 Uiso 1 1 calc R
C6 C 0.73482(19) 0.22788(19) 0.28241(14) 0.0174(3) Uani 1 1 d .
C7 C 0.7512(2) 0.37441(19) 0.23206(15) 0.0195(3) Uani 1 1 d .
H7 H 0.6386 0.3542 0.1966 0.023 Uiso 1 1 calc R
C8 C 0.8209(2) 0.5370(2) 0.33335(17) 0.0258(4) Uani 1 1 d .
H8A H 0.7533 0.5254 0.3989 0.039 Uiso 1 1 calc R
H8B H 0.8187 0.6233 0.2988 0.039 Uiso 1 1 calc R
H8C H 0.9344 0.5639 0.3658 0.039 Uiso 1 1 calc R
C9 C 0.8596(2) 0.3885(2) 0.12759(17) 0.0297(4) Uani 1 1 d .
H9A H 0.9708 0.4075 0.1597 0.045 Uiso 1 1 calc R
H9B H 0.8651 0.4788 0.0950 0.045 Uiso 1 1 calc R
H9C H 0.8109 0.2880 0.0628 0.045 Uiso 1 1 calc R
C10 C 0.4258(2) -0.22263(19) 0.25442(16) 0.0221(3) Uani 1 1 d .
H10 H 0.3345 -0.2031 0.2184 0.027 Uiso 1 1 calc R
C11 C 0.4562(3) -0.3459(2) 0.15411(19) 0.0355(4) Uani 1 1 d .
H11A H 0.4824 -0.3027 0.0828 0.053 Uiso 1 1 calc R
H11B H 0.3571 -0.4482 0.1310 0.053 Uiso 1 1 calc R
H11C H 0.5483 -0.3643 0.1854 0.053 Uiso 1 1 calc R
C12 C 0.3671(3) -0.2957(2) 0.36403(19) 0.0330(4) Uani 1 1 d .
H12A H 0.4490 -0.3269 0.3961 0.049 Uiso 1 1 calc R
H12B H 0.2616 -0.3910 0.3369 0.049 Uiso 1 1 calc R
H12C H 0.3537 -0.2149 0.4279 0.049 Uiso 1 1 calc R
C13 C 0.1018(2) -0.0871(2) 0.21964(17) 0.0253(3) Uani 1 1 d .
H13A H 0.0746 -0.1797 0.1497 0.038 Uiso 1 1 calc R
H13B H 0.0063 -0.0623 0.2283 0.038 Uiso 1 1 calc R
H13C H 0.1315 -0.1131 0.2935 0.038 Uiso 1 1 calc R
C14 C 0.3408(2) 0.2668(2) 0.33862(18) 0.0289(4) Uani 1 1 d .
H14A H 0.3880 0.2402 0.4054 0.043 Uiso 1 1 calc R
H14B H 0.2424 0.2810 0.3600 0.043 Uiso 1 1 calc R
H14C H 0.4218 0.3670 0.3243 0.043 Uiso 1 1 calc R
C15 C 0.2138(2) 0.1546(2) 0.05927(18) 0.0294(4) Uani 1 1 d .
H15A H 0.3011 0.2550 0.0504 0.044 Uiso 1 1 calc R
H15B H 0.1140 0.1706 0.0722 0.044 Uiso 1 1 calc R
H15C H 0.1907 0.0683 -0.0146 0.044 Uiso 1 1 calc R

loop_
_atom_site_aniso_label
_atom_site_aniso_U_11
_atom_site_aniso_U_22
_atom_site_aniso_U_33
_atom_site_aniso_U_23
_atom_site_aniso_U_13
_atom_site_aniso_U_12
Fe1 0.02585(19) 0.02252(19) 0.01771(18) 0.00258(13) 0.00158(13) 0.00957(14)
Si1 0.0149(2) 0.0142(2) 0.0212(2) 0.00446(16) -0.00126(16) 0.00425(16)
N1 0.0163(6) 0.0145(6) 0.0191(6) 0.0028(5) -0.0010(5) 0.0046(5)
C1 0.0156(7) 0.0159(7) 0.0177(7) 0.0025(5) 0.0025(5) 0.0068(6)
C2 0.0170(7) 0.0162(7) 0.0232(8) 0.0046(6) 0.0040(6) 0.0071(6)
C3 0.0220(8) 0.0232(8) 0.0289(8) 0.0108(7) 0.0048(6) 0.0123(7)
C4 0.0173(7) 0.0286(9) 0.0264(8) 0.0081(7) 0.0004(6) 0.0112(7)
C5 0.0151(7) 0.0212(8) 0.0240(8) 0.0045(6) 0.0014(6) 0.0049(6)
C6 0.0169(7) 0.0163(7) 0.0179(7) 0.0035(5) 0.0031(6) 0.0064(6)
C7 0.0176(7) 0.0146(7) 0.0219(8) 0.0040(6) 0.0001(6) 0.0032(6)
C8 0.0254(8) 0.0162(8) 0.0290(9) 0.0016(6) -0.0005(7) 0.0046(6)
C9 0.0340(9) 0.0248(9) 0.0256(9) 0.0086(7) 0.0075(7) 0.0063(7)
C10 0.0203(7) 0.0148(7) 0.0305(9) 0.0075(6) 0.0013(6) 0.0060(6)
C11 0.0394(11) 0.0258(9) 0.0318(10) -0.0010(7) 0.0035(8) 0.0088(8)
C12 0.0328(10) 0.0239(9) 0.0354(10) 0.0106(7) 0.0088(8) 0.0033(7)
C13 0.0211(8) 0.0222(8) 0.0325(9) 0.0100(7) 0.0063(7) 0.0075(6)
C14 0.0231(8) 0.0258(9) 0.0330(9) -0.0017(7) 0.0024(7) 0.0104(7)
C15 0.0217(8) 0.0292(9) 0.0367(10) 0.0153(8) -0.0028(7) 0.0076(7)

loop_
_atom_type_symbol
_atom_type_description
_atom_type_scat_dispersion_real
_atom_type_scat_dispersion_imag
_atom_type_scat_source
C C 0.0033 0.0016 'International Tables Vol C Tables 4.2.6.8 and 6.1.1.4'
H H 0.0000 0.0000 'International Tables Vol C Tables 4.2.6.8 and 6.1.1.4'
N N 0.0061 0.0033 'International Tables Vol C Tables 4.2.6.8 and 6.1.1.4'
Si Si 0.0817 0.0704 'International Tables Vol C Tables 4.2.6.8 and 6.1.1.4'
Fe Fe 0.3463 0.8444 'International Tables Vol C Tables 4.2.6.8 and 6.1.1.4'

loop_
_geom_angle_atom_site_label_1
_geom_angle_atom_site_label_2
_geom_angle_atom_site_label_3
_geom_angle
_geom_angle_site_symmetry_3
N1 Fe1 N1 180.0 2_655
N1 Si1 C14 110.71(7) .
N1 Si1 C15 105.84(8) .
C14 Si1 C15 110.44(9) .
N1 Si1 C13 114.00(7) .
C14 Si1 C13 107.62(9) .
C15 Si1 C13 108.19(8) .
C1 N1 Si1 125.67(11) .
C1 N1 Fe1 109.18(10) .
Si1 N1 Fe1 125.08(8) .
C6 C1 C2 119.52(14) .
C6 C1 N1 119.83(14) .
C2 C1 N1 120.58(13) .
C3 C2 C1 119.19(14) .
C3 C2 C10 120.04(14) .
C1 C2 C10 120.72(14) .
C4 C3 C2 121.33(15) .
C4 C3 H3 119.3 .
C2 C3 H3 119.3 .
C3 C4 C5 119.53(15) .
C3 C4 H4 120.2 .
C5 C4 H4 120.2 .
C4 C5 C6 121.28(15) .
C4 C5 H5 119.4 .
C6 C5 H5 119.4 .
C5 C6 C1 119.14(14) .
C5 C6 C7 119.53(14) .
C1 C6 C7 121.29(14) .
C6 C7 C8 112.60(14) .
C6 C7 C9 110.64(14) .
C8 C7 C9 110.45(14) .
C6 C7 H7 107.6 .
C8 C7 H7 107.6 .
C9 C7 H7 107.6 .
C7 C8 H8A 109.5 .
C7 C8 H8B 109.5 .
H8A C8 H8B 109.5 .
C7 C8 H8C 109.5 .
H8A C8 H8C 109.5 .
H8B C8 H8C 109.5 .
C7 C9 H9A 109.5 .
C7 C9 H9B 109.5 .
H9A C9 H9B 109.5 .
C7 C9 H9C 109.5 .
H9A C9 H9C 109.5 .
H9B C9 H9C 109.5 .
C2 C10 C11 111.42(14) .
C2 C10 C12 112.54(15) .
C11 C10 C12 110.49(15) .
C2 C10 H10 107.4 .
C11 C10 H10 107.4 .
C12 C10 H10 107.4 .
C10 C11 H11A 109.5 .
C10 C11 H11B 109.5 .
H11A C11 H11B 109.5 .
C10 C11 H11C 109.5 .
H11A C11 H11C 109.5 .
H11B C11 H11C 109.5 .
C10 C12 H12A 109.5 .
C10 C12 H12B 109.5 .
H12A C12 H12B 109.5 .
C10 C12 H12C 109.5 .
H12A C12 H12C 109.5 .
H12B C12 H12C 109.5 .
Si1 C13 H13A 109.5 .
Si1 C13 H13B 109.5 .
H13A C13 H13B 109.5 .
Si1 C13 H13C 109.5 .
H13A C13 H13C 109.5 .
H13B C13 H13C 109.5 .
Si1 C14 H14A 109.5 .
Si1 C14 H14B 109.5 .
H14A C14 H14B 109.5 .
Si1 C14 H14C 109.5 .
H14A C14 H14C 109.5 .
H14B C14 H14C 109.5 .
Si1 C15 H15A 109.5 .
Si1 C15 H15B 109.5 .
H15A C15 H15B 109.5 .
Si1 C15 H15C 109.5 .
H15A C15 H15C 109.5 .
H15B C15 H15C 109.5 .

loop_
_geom_bond_atom_site_label_1
_geom_bond_atom_site_label_2
_geom_bond_distance
_geom_bond_site_symmetry_2
Fe1 N1 1.8532(13) .
Fe1 N1 1.8532(13) 2_655
Si1 N1 1.7261(14) .
Si1 C14 1.8637(18) .
Si1 C15 1.8710(18) .
Si1 C13 1.8712(17) .
N1 C1 1.4289(19) .
C1 C6 1.417(2) .
C1 C2 1.418(2) .
C2 C3 1.393(2) .
C2 C10 1.523(2) .
C3 C4 1.387(2) .
C3 H3 0.9300 .
C4 C5 1.388(2) .
C4 H4 0.9300 .
C5 C6 1.395(2) .
C5 H5 0.9300 .
C6 C7 1.523(2) .
C7 C8 1.532(2) .
C7 C9 1.533(2) .
C7 H7 0.9800 .
C8 H8A 0.9600 .
C8 H8B 0.9600 .
C8 H8C 0.9600 .
C9 H9A 0.9600 .
C9 H9B 0.9600 .
C9 H9C 0.9600 .
C10 C11 1.527(2) .
C10 C12 1.530(2) .
C10 H10 0.9800 .
C11 H11A 0.9600 .
C11 H11B 0.9600 .
C11 H11C 0.9600 .
C12 H12A 0.9600 .
C12 H12B 0.9600 .
C12 H12C 0.9600 .
C13 H13A 0.9600 .
C13 H13B 0.9600 .
C13 H13C 0.9600 .
C14 H14A 0.9600 .
C14 H14B 0.9600 .
C14 H14C 0.9600 .
C15 H15A 0.9600 .
C15 H15B 0.9600 .
C15 H15C 0.9600 .
